data_2214989
loop_
_publ_author_name
'Tahir, M. Nawaz'
'Nurcan Acar'
'Hamza Yilmaz'
'Muhammad Danish'
'\"Ulk\"u, Din\,cer'

_publ_section_title
;
 (<i>R</i>)-Dimethyl [(2-chlorophenyl)hydroxymethyl]phosphonate
;
_journal_coeditor_code BQ2031
_journal_issue 9
_journal_name_full 'Acta Crystallographica Section E'
_journal_page_first o3817
_journal_page_last o3818
_journal_paper_doi 10.1107/S1600536807039499
_journal_volume 63
_journal_year 2007
_chemical_formula_iupac 'C9 H12 Cl O4 P'
_chemical_formula_moiety 'C9 H12 Cl O4 P'
_chemical_formula_sum 'C9 H12 Cl O4 P'
_chemical_formula_weight 250.61
_chemical_melting_point 84.5(15)
_chemical_name_systematic
;
(R)-Dimethyl [(2-chlorophenyl)hydroxymethyl]phosphonate
;
_space_group_IT_number 19
_symmetry_cell_setting orthorhombic
_symmetry_space_group_name_Hall 'P 2ac 2ab'
_symmetry_space_group_name_H-M 'P 21 21 21'
_atom_sites_solution_primary direct
_atom_sites_solution_secondary difmap
_cell_angle_alpha 90
_cell_angle_beta 90
_cell_angle_gamma 90
_cell_formula_units_Z 4
_cell_length_a 7.5670(12)
_cell_length_b 7.9230(13)
_cell_length_c 19.0420(12)
_cell_measurement_reflns_used 25
_cell_measurement_temperature 295
_cell_measurement_theta_max 18.53
_cell_measurement_theta_min 10.60
_cell_volume 1141.6(3)
_computing_data_collection
;
CAD-4 EXPRESS (Enraf--Nonius, 1992)
;
_computing_data_reduction
;
MolEN (Fair, 1990)
;
_computing_molecular_graphics 'ORTEP-3 for Windows (Farrugia, 1997) and PLATON (Spek, 2003)'
_computing_publication_material 'WinGX (Version 1.70.01; Farrugia, 1999)'
_computing_structure_refinement 'SHELXL97 (Sheldrick, 1997)'
_computing_structure_solution 'SHELXS86 (Sheldrick, 1985)'
_diffrn_measured_fraction_theta_full 0.965
_diffrn_measured_fraction_theta_max 0.965
_diffrn_measurement_device 'Enraf--Nonius CAD-4'
_diffrn_measurement_method \w/2\q
_diffrn_radiation_type MoK\a
_diffrn_radiation_wavelength 0.71073
_diffrn_reflns_av_R_equivalents 0.012
_diffrn_reflns_av_sigmaI/netI 0.0198
_diffrn_reflns_limit_h_max 9
_diffrn_reflns_limit_h_min 0
_diffrn_reflns_limit_k_max 9
_diffrn_reflns_limit_k_min 0
_diffrn_reflns_limit_l_max 23
_diffrn_reflns_limit_l_min -23
_diffrn_reflns_number 1361
_diffrn_reflns_theta_full 26.27
_diffrn_reflns_theta_max 26.27
_diffrn_reflns_theta_min 2.78
_diffrn_standards_decay_% -2.5
_diffrn_standards_interval_time 120
_diffrn_standards_number 3
_exptl_absorpt_coefficient_mu 0.466
_exptl_absorpt_correction_T_max 0.954
_exptl_absorpt_correction_T_min 0.885
_exptl_absorpt_correction_type 'empirical via \y scans (MolEN; Fair, 1990)'
_exptl_crystal_colour colourless
_exptl_crystal_density_diffrn 1.458
_exptl_crystal_description Prism
_exptl_crystal_F_000 520
_exptl_crystal_size_max 0.25
_exptl_crystal_size_mid 0.2
_exptl_crystal_size_min 0.15
_refine_diff_density_max 0.401
_refine_diff_density_min -0.243
_refine_ls_abs_structure_details 'Flack (1983), number of Friedel pairs?'
_refine_ls_abs_structure_Flack -0.13(17)
_refine_ls_extinction_coef none
_refine_ls_extinction_method none
_refine_ls_goodness_of_fit_ref 1.102
_refine_ls_hydrogen_treatment constr
_refine_ls_matrix_type full
_refine_ls_number_parameters 137
_refine_ls_number_reflns 1314
_refine_ls_number_restraints 0
_refine_ls_restrained_S_all 1.102
_refine_ls_R_factor_all 1.102
_refine_ls_R_factor_gt 0.0387
_refine_ls_shift/su_max 0.000
_refine_ls_shift/su_mean 0.000
_refine_ls_structure_factor_coef Fsqd
_refine_ls_weighting_details 'calc w=1/[\s^2^(Fo^2^)+(0.0418P)^2^] where P=(Fo^2^+2Fc^2^)/3'
_refine_ls_weighting_scheme calc
_refine_ls_wR_factor_ref 0.1127
_reflns_number_gt 1119
_reflns_number_total 1314
_reflns_threshold_expression I>2\s(I)
_cod_data_source_file bq2031.cif
_cod_data_source_block I
_cod_depositor_comments
;
The following automatic conversions were performed:

'_chemical_melting_point' value '83-86' was changed to '84.5(15)' -
the average value was taken and precision was estimated.

Automatic conversion script
Id: cif_fix_values 1646 2011-03-28 12:23:43Z adriana 

The following automatic conversions were performed:

'_chemical_melting_point' value '83-86' was changed to '84.5(15)' -
the average value was taken and precision was estimated.

Automatic conversion script
Id: cif_fix_values 1715 2011-07-08 13:25:40Z adriana 
;
_cod_original_sg_symbol_H-M 'P21 21 21'
_cod_database_code 2214989
_cod_database_fobs_code 2214989

loop_
_symmetry_equiv_pos_as_xyz
'x, y, z'
'-x+1/2, -y, z+1/2'
'x+1/2, -y+1/2, -z'
'-x, y+1/2, -z+1/2'

loop_
_atom_site_type_symbol
_atom_site_label
_atom_site_fract_x
_atom_site_fract_y
_atom_site_fract_z
_atom_site_U_iso_or_equiv
_atom_site_adp_type
_atom_site_calc_flag
_atom_site_refinement_flags
_atom_site_occupancy
Cl Cl1 0.56770(15) 0.23649(19) 0.17150(7) 0.0795(4) Uani d . 1
P P1 0.17377(12) 0.01006(12) 0.04711(5) 0.0473(3) Uani d . 1
O O1 0.1972(4) 0.3210(3) 0.00635(13) 0.0574(7) Uani d . 1
H H1 0.2771 0.3722 -0.0135 0.086 Uiso calc R 1
O O2 -0.0201(3) 0.0013(3) 0.04521(15) 0.0598(7) Uani d . 1
O O3 0.2678(4) -0.0579(5) -0.02068(17) 0.0851(11) Uani d . 1
O O4 0.2591(4) -0.0924(3) 0.10882(16) 0.0677(8) Uani d . 1
C C1 0.2247(5) 0.2842(4) 0.13248(18) 0.0435(8) Uani d . 1
C C2 0.3483(5) 0.2960(5) 0.18634(19) 0.0503(8) Uani d . 1
C C3 0.3055(7) 0.3590(6) 0.2521(2) 0.0681(12) Uani d . 1
H H3 0.3909 0.3647 0.2871 0.082 Uiso calc R 1
C C4 0.1361(7) 0.4132(6) 0.2651(2) 0.0711(13) Uani d . 1
H H4 0.1068 0.4575 0.3087 0.085 Uiso calc R 1
C C5 0.0103(6) 0.4015(6) 0.2133(2) 0.0678(11) Uani d . 1
H H5 -0.1051 0.4353 0.2226 0.081 Uiso calc R 1
C C6 0.0532(5) 0.3401(5) 0.1477(2) 0.0551(9) Uani d . 1
H H6 -0.0330 0.3357 0.1130 0.066 Uiso calc R 1
C C7 0.2690(5) 0.2188(4) 0.06033(16) 0.0442(7) Uani d . 1
H H7 0.3977 0.2127 0.0550 0.053 Uiso calc R 1
C C8 0.1895(8) -0.1584(7) -0.0722(3) 0.0854(15) Uani d . 1
H H8A 0.2745 -0.1832 -0.1082 0.128 Uiso calc R 1
H H8B 0.0911 -0.0993 -0.0924 0.128 Uiso calc R 1
H H8C 0.1489 -0.2618 -0.0514 0.128 Uiso calc R 1
C C9 0.2136(6) -0.2659(6) 0.1212(3) 0.0752(13) Uani d . 1
H H9A 0.2786 -0.3072 0.1610 0.113 Uiso calc R 1
H H9B 0.2425 -0.3318 0.0805 0.113 Uiso calc R 1
H H9C 0.0892 -0.2745 0.1305 0.113 Uiso calc R 1

loop_
_atom_site_aniso_label
_atom_site_aniso_U_11
_atom_site_aniso_U_22
_atom_site_aniso_U_33
_atom_site_aniso_U_12
_atom_site_aniso_U_13
_atom_site_aniso_U_23
Cl1 0.0526(6) 0.1012(9) 0.0848(7) 0.0123(7) -0.0213(5) 0.0012(7)
P1 0.0411(5) 0.0440(4) 0.0568(5) -0.0009(4) 0.0001(4) -0.0005(4)
O1 0.0495(15) 0.0652(16) 0.0574(14) -0.0111(13) -0.0051(13) 0.0206(12)
O2 0.0424(13) 0.0495(13) 0.0875(17) -0.0030(12) -0.0028(13) 0.0068(17)
O3 0.0605(19) 0.108(3) 0.087(2) -0.0166(19) 0.0124(17) -0.044(2)
O4 0.0700(19) 0.0418(13) 0.0913(19) 0.0008(14) -0.0206(16) 0.0101(13)
C1 0.0437(19) 0.0368(15) 0.0501(17) -0.0043(14) -0.0008(15) 0.0088(14)
C2 0.050(2) 0.0448(18) 0.0564(19) -0.0040(16) -0.0059(16) 0.0091(16)
C3 0.081(3) 0.069(3) 0.055(2) -0.009(3) -0.009(2) 0.0008(19)
C4 0.092(4) 0.065(2) 0.057(2) -0.011(3) 0.011(2) -0.010(2)
C5 0.061(3) 0.062(2) 0.081(3) 0.002(2) 0.016(2) -0.004(2)
C6 0.048(2) 0.0504(19) 0.067(2) -0.0044(17) 0.0004(19) -0.0005(17)
C7 0.0416(17) 0.0436(16) 0.0474(17) -0.0051(15) -0.0010(14) 0.0031(15)
C8 0.084(3) 0.091(3) 0.081(3) 0.000(3) -0.008(3) -0.034(3)
C9 0.066(3) 0.054(2) 0.106(3) 0.003(2) 0.002(3) 0.019(2)

loop_
_atom_type_symbol
_atom_type_description
_atom_type_scat_dispersion_real
_atom_type_scat_dispersion_imag
_atom_type_scat_source
C C 0.0033 0.0016 'International Tables Vol C Tables 4.2.6.8 and 6.1.1.4'
H H 0.0000 0.0000 'International Tables Vol C Tables 4.2.6.8 and 6.1.1.4'
O O 0.0106 0.0060 'International Tables Vol C Tables 4.2.6.8 and 6.1.1.4'
P P 0.1023 0.0942 'International Tables Vol C Tables 4.2.6.8 and 6.1.1.4'
Cl Cl 0.1484 0.1585 'International Tables Vol C Tables 4.2.6.8 and 6.1.1.4'

loop_
_geom_angle_atom_site_label_1
_geom_angle_atom_site_label_2
_geom_angle_atom_site_label_3
_geom_angle
_geom_angle_publ_flag
O2 P1 O4 113.93(18) y
O2 P1 O3 114.62(18) y
O4 P1 O3 104.59(19) y
O2 P1 C7 116.18(17) y
O4 P1 C7 101.76(15) y
O3 P1 C7 104.22(17) y
C7 O1 H1 109.5 n
C8 O3 P1 125.5(3) n
C9 O4 P1 121.3(3) n
C2 C1 C6 116.7(3) n
C2 C1 C7 123.1(3) n
C6 C1 C7 120.2(3) n
C3 C2 C1 122.2(4) n
C3 C2 Cl1 117.7(3) n
C1 C2 Cl1 120.1(3) n
C4 C3 C2 119.6(4) n
C4 C3 H3 120.2 n
C2 C3 H3 120.2 n
C5 C4 C3 119.8(4) n
C5 C4 H4 120.1 n
C3 C4 H4 120.1 n
C4 C5 C6 120.7(4) n
C4 C5 H5 119.7 n
C6 C5 H5 119.7 n
C5 C6 C1 121.1(4) n
C5 C6 H6 119.4 n
C1 C6 H6 119.4 n
O1 C7 C1 112.3(3) n
O1 C7 P1 105.5(2) n
C1 C7 P1 110.5(2) n
O1 C7 H7 109.5 n
C1 C7 H7 109.5 n
P1 C7 H7 109.5 n
O3 C8 H8A 109.5 n
O3 C8 H8B 109.5 n
H8A C8 H8B 109.5 n
O3 C8 H8C 109.5 n
H8A C8 H8C 109.5 n
H8B C8 H8C 109.5 n
O4 C9 H9A 109.5 n
O4 C9 H9B 109.5 n
H9A C9 H9B 109.5 n
O4 C9 H9C 109.5 n
H9A C9 H9C 109.5 n
H9B C9 H9C 109.5 n

loop_
_geom_bond_atom_site_label_1
_geom_bond_atom_site_label_2
_geom_bond_distance
_geom_bond_publ_flag
Cl1 C2 1.748(4) y
P1 O2 1.469(3) y
P1 O4 1.568(3) y
P1 O3 1.569(3) y
P1 C7 1.822(3) y
O1 C7 1.417(4) y
O1 H1 0.8200 n
O3 C8 1.396(5) y
O4 C9 1.436(5) y
C1 C2 1.392(5) n
C1 C6 1.401(5) n
C1 C7 1.506(5) y
C2 C3 1.386(6) n
C3 C4 1.374(7) n
C3 H3 0.9300 n
C4 C5 1.374(7) n
C4 H4 0.9300 n
C5 C6 1.379(6) n
C5 H5 0.9300 n
C6 H6 0.9300 n
C7 H7 0.9800 n
C8 H8A 0.9600 n
C8 H8B 0.9600 n
C8 H8C 0.9600 n
C9 H9A 0.9600 n
C9 H9B 0.9600 n
C9 H9C 0.9600 n

loop_
_geom_hbond_atom_site_label_D
_geom_hbond_atom_site_label_H
_geom_hbond_atom_site_label_A
_geom_hbond_site_symmetry_A
_geom_hbond_distance_DH
_geom_hbond_distance_HA
_geom_hbond_distance_DA
_geom_hbond_angle_DHA
O1 H1 O2 3_555 0.82 1.93 2.743(4) 171
C7 H7 Cl1 1_555 0.98 2.57 3.100(4) 114
C7 H7 O1 3_555 0.98 2.56 3.494(5) 159

loop_
_geom_torsion_atom_site_label_1
_geom_torsion_atom_site_label_2
_geom_torsion_atom_site_label_3
_geom_torsion_atom_site_label_4
_geom_torsion
_geom_torsion_publ_flag
O2 P1 O3 C8 -16.2(5) n
O4 P1 O3 C8 109.3(5) n
C7 P1 O3 C8 -144.3(4) n
O2 P1 O4 C9 51.0(4) n
O3 P1 O4 C9 -74.9(4) n
C7 P1 O4 C9 176.8(3) n
C6 C1 C2 C3 0.2(5) n
C7 C1 C2 C3 178.9(3) n
C6 C1 C2 Cl1 -177.7(3) n
C7 C1 C2 Cl1 1.0(5) n
C1 C2 C3 C4 -0.4(6) n
Cl1 C2 C3 C4 177.6(4) n
C2 C3 C4 C5 1.1(7) n
C3 C4 C5 C6 -1.7(7) n
C4 C5 C6 C1 1.6(7) n
C2 C1 C6 C5 -0.8(6) n
C7 C1 C6 C5 -179.5(4) n
C2 C1 C7 O1 -134.9(3) n
C6 C1 C7 O1 43.8(4) n
C2 C1 C7 P1 107.6(3) n
C6 C1 C7 P1 -73.7(4) n
O2 P1 C7 O1 -55.4(3) n
O4 P1 C7 O1 -179.7(2) n
O3 P1 C7 O1 71.8(3) n
O2 P1 C7 C1 66.3(3) n
O4 P1 C7 C1 -58.1(3) n
O3 P1 C7 C1 -166.6(2) n

loop_
_cod_related_entry_id
_cod_related_entry_database
_cod_related_entry_code
1 ChemSpider 21184443
